data_1508539
loop_
_publ_author_name
'Calzolari, Arrigo'
'Chen, Yifeng'
'Lewis, Geoffrey F.'
'Dougherty, Daniel B.'
'Shultz, David'
'Nardelli, Marco Buongiorno'

_publ_section_title
;
 Complex materials for molecular spintronics applications: cobalt
 bis(dioxolene) valence tautomers, from molecules to polymers.
;
_journal_issue 43
_journal_name_full 'The journal of physical chemistry. B'
_journal_page_first 13141
_journal_page_last 13148
_journal_paper_doi 10.1021/jp3099895
_journal_volume 116
_journal_year 2012
_chemical_formula_moiety 'C58 H64 Co N2 O8,2(C7 H8)'
_chemical_formula_sum 'C72 H80 Co N2 O8'
_chemical_formula_weight 1160.31
_space_group_IT_number 2
_symmetry_cell_setting triclinic
_symmetry_space_group_name_Hall '-P 1'
_symmetry_space_group_name_H-M 'P -1'
_atom_sites_solution_hydrogens geom
_atom_sites_solution_primary direct
_atom_sites_solution_secondary difmap
_audit_creation_method SHELXL-97
_audit_update_record
;
2012-05-30 # Formatted by publCIF
;
_cell_angle_alpha 75.836(2)
_cell_angle_beta 76.571(2)
_cell_angle_gamma 89.829(3)
_cell_formula_units_Z 4
_cell_length_a 13.8959(5)
_cell_length_b 20.1236(7)
_cell_length_c 24.2675(6)
_cell_measurement_reflns_used 11653
_cell_measurement_temperature 150.00(10)
_cell_measurement_theta_max 62.3680
_cell_measurement_theta_min 2.5831
_cell_volume 6389.4(4)
_computing_cell_refinement
;
CrysAlisPro, Agilent Technologies,
Version 1.171.35.15 (release 03-08-2011 CrysAlis171 .NET)
(compiled Aug  3 2011,13:03:54)
;
_computing_data_collection
;
CrysAlisPro, Agilent Technologies,
Version 1.171.35.15 (release 03-08-2011 CrysAlis171 .NET)
(compiled Aug  3 2011,13:03:54)
;
_computing_data_reduction
;
CrysAlisPro, Agilent Technologies,
Version 1.171.35.15 (release 03-08-2011 CrysAlis171 .NET)
(compiled Aug  3 2011,13:03:54)
;
_computing_structure_refinement 'SHELXL-97 (Sheldrick, 1997)'
_computing_structure_solution 'SHELXS-97 (Sheldrick, 1990)'
_diffrn_ambient_temperature 150.00(10)
_diffrn_detector_area_resol_mean 10.4186
_diffrn_measured_fraction_theta_full 0.976
_diffrn_measured_fraction_theta_max 0.976
_diffrn_measurement_device_type 'Xcalibur, Atlas, Gemini ultra'
_diffrn_measurement_method '\w scans'
_diffrn_radiation_monochromator mirror
_diffrn_radiation_source 'Enhance Ultra (Cu) X-ray Source'
_diffrn_radiation_type 'Cu K\a'
_diffrn_radiation_wavelength 1.5418
_diffrn_reflns_av_R_equivalents 0.0343
_diffrn_reflns_av_sigmaI/netI 0.0563
_diffrn_reflns_limit_h_max 14
_diffrn_reflns_limit_h_min -15
_diffrn_reflns_limit_k_max 23
_diffrn_reflns_limit_k_min -22
_diffrn_reflns_limit_l_max 27
_diffrn_reflns_limit_l_min -21
_diffrn_reflns_number 39415
_diffrn_reflns_theta_full 62.46
_diffrn_reflns_theta_max 62.46
_diffrn_reflns_theta_min 2.59
_exptl_absorpt_coefficient_mu 2.548
_exptl_absorpt_correction_T_max 0.917
_exptl_absorpt_correction_T_min 0.613
_exptl_absorpt_correction_type analytical
_exptl_absorpt_process_details
;
CrysAlisPro, Agilent Technologies,
Version 1.171.35.15 (release 03-08-2011 CrysAlis171 .NET)
(compiled Aug  3 2011,13:03:54)
Analytical numeric absorption correction using a multifaceted crystal
            model based on expressions derived by R.C. Clark & J.S. Reid.
(Clark, R. C. & Reid, J. S. (1995). Acta Cryst. A51, 887-897)
;
_exptl_crystal_colour purple
_exptl_crystal_density_diffrn 1.208
_exptl_crystal_density_method 'not measured'
_exptl_crystal_description parallelepiped
_exptl_crystal_F_000 2468.0
_exptl_crystal_size_max 0.4550
_exptl_crystal_size_mid 0.1847
_exptl_crystal_size_min 0.0492
_refine_diff_density_max 1.426
_refine_diff_density_min -0.770
_refine_diff_density_rms 0.063
_refine_ls_extinction_method none
_refine_ls_goodness_of_fit_ref 1.028
_refine_ls_hydrogen_treatment constr
_refine_ls_matrix_type full
_refine_ls_number_parameters 1433
_refine_ls_number_reflns 19857
_refine_ls_number_restraints 27
_refine_ls_restrained_S_all 1.030
_refine_ls_R_factor_all 0.0998
_refine_ls_R_factor_gt 0.0713
_refine_ls_shift/su_max 0.039
_refine_ls_shift/su_mean 0.000
_refine_ls_structure_factor_coef Fsqd
_refine_ls_weighting_details 'calc w=1/[\s^2^(Fo^2^)+(0.1058P)^2^+7.9437P] where P=(Fo^2^+2Fc^2^)/3'
_refine_ls_weighting_scheme calc
_refine_ls_wR_factor_gt 0.1878
_refine_ls_wR_factor_ref 0.2104
_reflns_number_gt 14487
_reflns_number_total 19857
_reflns_threshold_expression >2sigma(I)
_cod_data_source_file jp3099895_si_003.cif
_cod_data_source_block exp_3116
_cod_database_code 1508539

loop_
_symmetry_equiv_pos_as_xyz
'x, y, z'
'-x, -y, -z'

loop_
_atom_site_label
_atom_site_type_symbol
_atom_site_fract_x
_atom_site_fract_y
_atom_site_fract_z
_atom_site_U_iso_or_equiv
_atom_site_adp_type
_atom_site_occupancy
_atom_site_symmetry_multiplicity
_atom_site_calc_flag
_atom_site_refinement_flags
_atom_site_disorder_assembly
_atom_site_disorder_group
C49 C 0.5624(3) 0.2687(2) 0.40734(16) 0.0360(9) Uani 1 1 d . . .
C50 C 0.6220(3) 0.2213(2) 0.43631(17) 0.0365(9) Uani 1 1 d . . .
C51 C 0.7217(3) 0.2381(2) 0.4308(2) 0.0468(11) Uani 1 1 d . . .
H51 H 0.7600 0.2069 0.4500 0.056 Uiso 1 1 calc R . .
C52 C 0.7632(3) 0.3019(2) 0.3962(2) 0.0520(12) Uani 1 1 d . . .
C53 C 0.7040(3) 0.3467(2) 0.36667(19) 0.0501(12) Uani 1 1 d . . .
H53 H 0.7331 0.3887 0.3431 0.060 Uiso 1 1 calc R . .
C54 C 0.6045(3) 0.3326(2) 0.37021(18) 0.0426(10) Uani 1 1 d . . .
C55 C 0.5403(4) 0.3836(2) 0.3388(2) 0.0522(12) Uani 1 1 d . . .
C56 C 0.4569(4) 0.4044(2) 0.3837(2) 0.0613(14) Uani 1 1 d . . .
H56A H 0.4139 0.3649 0.4057 0.092 Uiso 1 1 calc R . .
H56B H 0.4196 0.4384 0.3638 0.092 Uiso 1 1 calc R . .
H56C H 0.4847 0.4230 0.4098 0.092 Uiso 1 1 calc R . .
C57 C 0.4958(4) 0.3501(3) 0.2984(2) 0.0699(15) Uani 1 1 d . . .
H57A H 0.5485 0.3392 0.2691 0.105 Uiso 1 1 calc R . .
H57B H 0.4541 0.3815 0.2797 0.105 Uiso 1 1 calc R . .
H57C H 0.4574 0.3089 0.3213 0.105 Uiso 1 1 calc R . .
C58 C 0.6005(4) 0.4485(3) 0.3010(2) 0.0741(17) Uani 1 1 d . . .
H58A H 0.6292 0.4701 0.3250 0.111 Uiso 1 1 calc R . .
H58B H 0.5580 0.4794 0.2824 0.111 Uiso 1 1 calc R . .
H58C H 0.6522 0.4369 0.2716 0.111 Uiso 1 1 calc R . .
C63 C 0.3911(3) 0.27840(19) 0.53219(16) 0.0330(9) Uani 1 1 d . . .
C64 C 0.3057(3) 0.26011(19) 0.51434(17) 0.0353(9) Uani 1 1 d . . .
C65 C 0.2260(3) 0.3026(2) 0.5155(2) 0.0488(11) Uani 1 1 d . . .
H65 H 0.1708 0.2906 0.5038 0.059 Uiso 1 1 calc R . .
C66 C 0.2284(4) 0.3617(2) 0.5336(2) 0.0587(13) Uani 1 1 d . . .
C67 C 0.3125(4) 0.3771(2) 0.5532(2) 0.0541(12) Uani 1 1 d . . .
H67 H 0.3128 0.4165 0.5667 0.065 Uiso 1 1 calc R . .
C68 C 0.3931(3) 0.3377(2) 0.55353(18) 0.0408(10) Uani 1 1 d . . .
C69 C 0.4822(4) 0.3554(2) 0.5758(2) 0.0494(11) Uani 1 1 d . . .
C70 C 0.5005(4) 0.2941(3) 0.6229(2) 0.0640(14) Uani 1 1 d . . .
H70A H 0.4406 0.2805 0.6530 0.096 Uiso 1 1 calc R . .
H70B H 0.5516 0.3068 0.6397 0.096 Uiso 1 1 calc R . .
H70C H 0.5207 0.2566 0.6058 0.096 Uiso 1 1 calc R . .
C71 C 0.4660(5) 0.4173(3) 0.6017(3) 0.0866(19) Uani 1 1 d . . .
H71A H 0.4616 0.4573 0.5716 0.130 Uiso 1 1 calc R . .
H71B H 0.5206 0.4241 0.6181 0.130 Uiso 1 1 calc R . .
H71C H 0.4057 0.4094 0.6318 0.130 Uiso 1 1 calc R . .
C72 C 0.5752(4) 0.3715(3) 0.5249(2) 0.0671(15) Uani 1 1 d . . .
H72A H 0.5861 0.3333 0.5075 0.101 Uiso 1 1 calc R . .
H72B H 0.6316 0.3797 0.5394 0.101 Uiso 1 1 calc R . .
H72C H 0.5661 0.4116 0.4960 0.101 Uiso 1 1 calc R . .
C73 C 0.1469(5) 0.4125(3) 0.5323(4) 0.091(2) Uani 1 1 d . . .
C74 C 0.0652(6) 0.3897(4) 0.5079(6) 0.180(5) Uani 1 1 d . . .
H74A H 0.0931 0.3831 0.4697 0.270 Uiso 1 1 calc R . .
H74B H 0.0175 0.4243 0.5052 0.270 Uiso 1 1 calc R . .
H74C H 0.0332 0.3474 0.5333 0.270 Uiso 1 1 calc R . .
C75 C 0.1046(6) 0.4200(4) 0.5948(4) 0.143(4) Uani 1 1 d . . .
H75A H 0.0549 0.4532 0.5943 0.215 Uiso 1 1 calc R . .
H75B H 0.1569 0.4349 0.6096 0.215 Uiso 1 1 calc R . .
H75C H 0.0755 0.3765 0.6196 0.215 Uiso 1 1 calc R . .
C76 C 0.1918(6) 0.4833(3) 0.4942(4) 0.121(3) Uani 1 1 d . . .
H76A H 0.2285 0.4787 0.4567 0.182 Uiso 1 1 calc R . .
H76B H 0.2352 0.5016 0.5130 0.182 Uiso 1 1 calc R . .
H76C H 0.1395 0.5138 0.4890 0.182 Uiso 1 1 calc R . .
C77 C 0.3901(3) 0.03624(18) 0.53911(16) 0.0291(8) Uani 1 1 d . . .
C78 C 0.3705(3) -0.02454(19) 0.58275(16) 0.0307(8) Uani 1 1 d . . .
H78 H 0.3568 -0.0655 0.5740 0.037 Uiso 1 1 calc R . .
C79 C 0.3714(3) -0.0236(2) 0.63908(16) 0.0336(9) Uani 1 1 d . . .
H79 H 0.3590 -0.0641 0.6686 0.040 Uiso 1 1 calc R . .
C80 C 0.3912(3) 0.0383(2) 0.65192(16) 0.0327(9) Uani 1 1 d . . .
C81 C 0.4113(3) 0.09725(19) 0.60576(16) 0.0308(8) Uani 1 1 d . . .
H81 H 0.4256 0.1387 0.6135 0.037 Uiso 1 1 calc R . .
C82 C 0.3903(3) 0.04408(18) 0.47752(16) 0.0282(8) Uani 1 1 d . . .
C83 C 0.3711(3) -0.00873(19) 0.45300(16) 0.0324(9) Uani 1 1 d . . .
H83 H 0.3569 -0.0534 0.4760 0.039 Uiso 1 1 calc R . .
C84 C 0.3732(3) 0.0061(2) 0.39423(17) 0.0362(9) Uani 1 1 d . . .
H84 H 0.3610 -0.0288 0.3773 0.043 Uiso 1 1 calc R . .
C85 C 0.3938(3) 0.0735(2) 0.36013(16) 0.0339(9) Uani 1 1 d . . .
C86 C 0.4132(3) 0.1240(2) 0.38760(16) 0.0322(9) Uani 1 1 d . . .
H86 H 0.4277 0.1691 0.3655 0.039 Uiso 1 1 calc R . .
C87 C 0.3928(3) 0.0429(2) 0.70964(17) 0.0357(9) Uani 1 1 d . . .
C88 C 0.3932(3) 0.0490(2) 0.75721(18) 0.0401(10) Uani 1 1 d . . .
C89 C 0.3916(3) 0.0558(2) 0.81487(16) 0.0383(10) Uani 1 1 d . . .
C90 C 0.3921(3) 0.1207(2) 0.82608(18) 0.0410(10) Uani 1 1 d . . .
C91 C 0.3857(3) 0.1260(2) 0.88274(18) 0.0461(11) Uani 1 1 d . . .
H91 H 0.3858 0.1690 0.8905 0.055 Uiso 1 1 calc R . .
C92 C 0.3793(3) 0.0677(2) 0.92751(18) 0.0459(11) Uani 1 1 d . . .
H92 H 0.3745 0.0718 0.9654 0.055 Uiso 1 1 calc R . .
C93 C 0.3797(3) 0.0032(2) 0.91707(18) 0.0462(11) Uani 1 1 d . . .
C94 C 0.3856(3) -0.0024(2) 0.86055(17) 0.0414(10) Uani 1 1 d . . .
H94 H 0.3856 -0.0456 0.8531 0.050 Uiso 1 1 calc R . .
C96 C 0.3922(6) 0.2422(3) 0.7904(2) 0.089(2) Uani 1 1 d . . .
H96A H 0.3318 0.2435 0.8189 0.133 Uiso 1 1 calc R . .
H96B H 0.3925 0.2760 0.7547 0.133 Uiso 1 1 calc R . .
H96C H 0.4477 0.2519 0.8050 0.133 Uiso 1 1 calc R . .
C97 C 0.3951(3) 0.0943(2) 0.29928(18) 0.0404(10) Uani 1 1 d . A .
N3 N 0.4116(2) 0.10914(15) 0.44441(13) 0.0300(7) Uani 1 1 d . . .
N4 N 0.4109(2) 0.09659(15) 0.55132(13) 0.0298(7) Uani 1 1 d . . .
O9 O 0.57724(19) 0.16135(13) 0.46871(11) 0.0343(6) Uani 1 1 d . . .
O10 O 0.46746(19) 0.24845(13) 0.41791(11) 0.0344(6) Uani 1 1 d . . .
O11 O 0.46346(19) 0.23623(12) 0.52802(11) 0.0346(6) Uani 1 1 d . . .
O12 O 0.30629(19) 0.20118(13) 0.49921(11) 0.0354(6) Uani 1 1 d . . .
O13 O 0.3990(2) 0.17576(16) 0.77923(12) 0.0538(8) Uani 1 1 d . . .
Co2 Co 0.43943(4) 0.17571(3) 0.48484(2) 0.02963(15) Uani 1 1 d . . .
C1 C 0.2849(3) 0.2601(2) 0.94251(16) 0.0358(9) Uani 1 1 d . . .
C2 C 0.2100(3) 0.2862(2) 0.91403(16) 0.0332(9) Uani 1 1 d . . .
C3 C 0.2238(3) 0.3500(2) 0.87344(18) 0.0401(10) Uani 1 1 d . . .
C4 C 0.3152(3) 0.3853(2) 0.8619(2) 0.0510(12) Uani 1 1 d . . .
H4 H 0.3262 0.4278 0.8347 0.061 Uiso 1 1 calc R . .
C5 C 0.3915(3) 0.3603(2) 0.8889(2) 0.0545(12) Uani 1 1 d . . .
C6 C 0.3754(3) 0.2976(2) 0.92927(18) 0.0436(10) Uani 1 1 d . . .
H6 H 0.4250 0.2801 0.9478 0.052 Uiso 1 1 calc R . .
C7 C 0.4902(4) 0.4029(3) 0.8734(3) 0.096(2) Uani 1 1 d . . .
C8 C 0.5681(4) 0.3697(4) 0.8962(4) 0.110(3) Uani 1 1 d . . .
H8A H 0.6282 0.3982 0.8801 0.165 Uiso 1 1 calc R . .
H8B H 0.5773 0.3265 0.8860 0.165 Uiso 1 1 calc R . .
H8C H 0.5514 0.3618 0.9380 0.165 Uiso 1 1 calc R . .
C9 C 0.5425(6) 0.4023(5) 0.8022(3) 0.131(3) Uani 1 1 d . . .
H9A H 0.6085 0.4232 0.7908 0.197 Uiso 1 1 calc R . .
H9B H 0.5034 0.4276 0.7772 0.197 Uiso 1 1 calc R . .
H9C H 0.5450 0.3558 0.7987 0.197 Uiso 1 1 calc R . .
C10 C 0.4778(5) 0.4754(4) 0.8652(5) 0.144(4) Uani 1 1 d . . .
H10A H 0.4530 0.4852 0.9025 0.216 Uiso 1 1 calc R . .
H10B H 0.4317 0.4892 0.8412 0.216 Uiso 1 1 calc R . .
H10C H 0.5406 0.5001 0.8464 0.216 Uiso 1 1 calc R . .
C11 C 0.1424(3) 0.3789(2) 0.84205(18) 0.0443(10) Uani 1 1 d . . .
C12 C 0.0440(3) 0.3784(2) 0.8862(2) 0.0531(12) Uani 1 1 d . . .
H12A H 0.0224 0.3320 0.9073 0.080 Uiso 1 1 calc R . .
H12B H -0.0048 0.3984 0.8658 0.080 Uiso 1 1 calc R . .
H12C H 0.0525 0.4046 0.9131 0.080 Uiso 1 1 calc R . .
C13 C 0.1307(4) 0.3339(3) 0.8007(2) 0.0573(13) Uani 1 1 d . . .
H13A H 0.1915 0.3368 0.7714 0.086 Uiso 1 1 calc R . .
H13B H 0.0781 0.3497 0.7821 0.086 Uiso 1 1 calc R . .
H13C H 0.1154 0.2871 0.8228 0.086 Uiso 1 1 calc R . .
C14 C 0.1686(4) 0.4530(3) 0.8049(2) 0.0688(15) Uani 1 1 d . . .
H14D H 0.1779 0.4820 0.8296 0.103 Uiso 1 1 calc R . .
H14E H 0.1157 0.4690 0.7866 0.103 Uiso 1 1 calc R . .
H14F H 0.2285 0.4545 0.7754 0.103 Uiso 1 1 calc R . .
C15 C 0.0287(3) 0.2794(2) 1.04029(16) 0.0335(9) Uani 1 1 d . . .
C16 C -0.0436(3) 0.23579(19) 1.03011(16) 0.0342(9) Uani 1 1 d . . .
C17 C -0.1418(3) 0.2557(2) 1.03414(19) 0.0435(10) Uani 1 1 d . . .
H17 H -0.1888 0.2275 1.0278 0.052 Uiso 1 1 calc R . .
C18 C -0.1681(3) 0.3165(2) 1.0474(2) 0.0530(12) Uani 1 1 d . . .
C19 C -0.0947(3) 0.3579(2) 1.0586(2) 0.0526(12) Uani 1 1 d . . .
H19A H -0.1139 0.3988 1.0681 0.063 Uiso 1 1 calc R . .
C20 C 0.0018(3) 0.3415(2) 1.05626(18) 0.0411(10) Uani 1 1 d . . .
C100 C 0.1246(3) -0.0215(2) 0.93988(16) 0.0335(9) Uani 1 1 d . . .
H21 H 0.1213 -0.0629 0.9295 0.040 Uiso 1 1 calc R . .
C101 C 0.1227(3) -0.0213(2) 0.99663(16) 0.0330(9) Uani 1 1 d . . .
H22 H 0.1195 -0.0625 1.0248 0.040 Uiso 1 1 calc R . .
C102 C 0.1256(3) 0.04050(19) 1.01168(15) 0.0296(8) Uani 1 1 d . . .
C103 C 0.1339(3) 0.0439(2) 0.83760(17) 0.0373(9) Uani 1 1 d . . .
C104 C 0.1344(3) 0.0475(2) 0.78764(17) 0.0358(9) Uani 1 1 d . . .
C105 C 0.1358(3) 0.0537(2) 0.72746(16) 0.0363(9) Uani 1 1 d . . .
C106 C 0.1264(3) -0.0050(2) 0.70756(17) 0.0387(10) Uani 1 1 d . . .
H27 H 0.1173 -0.0480 0.7337 0.046 Uiso 1 1 calc R . .
C107 C 0.1308(3) 0.0010(2) 0.64882(18) 0.0450(11) Uani 1 1 d . . .
C108 C 0.1436(3) 0.0654(3) 0.61064(18) 0.0511(12) Uani 1 1 d . . .
H29 H 0.1461 0.0697 0.5713 0.061 Uiso 1 1 calc R . .
C109 C 0.1529(3) 0.1237(3) 0.62999(18) 0.0507(12) Uani 1 1 d . . .
H30 H 0.1614 0.1666 0.6037 0.061 Uiso 1 1 calc R . .
C31 C 0.1494(3) 0.1184(2) 0.68847(18) 0.0441(11) Uani 1 1 d . . .
C32 C 0.1822(6) 0.2382(3) 0.6747(3) 0.111(3) Uani 1 1 d . . .
H32A H 0.2465 0.2390 0.6492 0.167 Uiso 1 1 calc R . .
H32B H 0.1827 0.2709 0.6976 0.167 Uiso 1 1 calc R . .
H32C H 0.1339 0.2497 0.6519 0.167 Uiso 1 1 calc R . .
C33 C 0.1296(4) -0.1193(3) 0.6606(2) 0.0685(15) Uani 1 1 d . . .
H33A H 0.1863 -0.1207 0.6771 0.103 Uiso 1 1 calc R . .
H33B H 0.1343 -0.1525 0.6378 0.103 Uiso 1 1 calc R . .
H33C H 0.0704 -0.1296 0.6916 0.103 Uiso 1 1 calc R . .
C34 C 0.1217(3) 0.04885(19) 1.07034(16) 0.0315(9) Uani 1 1 d . . .
C35 C 0.1128(3) -0.0050(2) 1.12033(16) 0.0341(9) Uani 1 1 d . . .
H35 H 0.1085 -0.0503 1.1181 0.041 Uiso 1 1 calc R . .
C36 C 0.1103(3) 0.0099(2) 1.17276(16) 0.0375(10) Uani 1 1 d . . .
H36 H 0.1027 -0.0255 1.2065 0.045 Uiso 1 1 calc R . .
C37 C 0.1192(3) 0.0779(2) 1.17576(16) 0.0354(9) Uani 1 1 d . . .
C38 C 0.1271(3) 0.1291(2) 1.12417(16) 0.0338(9) Uani 1 1 d . . .
H38 H 0.1327 0.1748 1.1253 0.041 Uiso 1 1 calc R . .
C39 C 0.1213(3) 0.0954(2) 1.22898(17) 0.0394(10) Uani 1 1 d . . .
C40 C 0.1273(3) 0.1080(2) 1.27373(18) 0.0439(10) Uani 1 1 d . . .
C41 C 0.1377(3) 0.1203(3) 1.32810(19) 0.0468(11) Uani 1 1 d . . .
C42 C 0.1249(3) 0.0648(3) 1.37798(17) 0.0479(11) Uani 1 1 d . . .
H42 H 0.1060 0.0212 1.3763 0.058 Uiso 1 1 calc R . .
C43 C 0.1405(3) 0.0756(3) 1.42933(19) 0.0524(12) Uani 1 1 d . . .
C44 C 0.1669(3) 0.1399(3) 1.4315(2) 0.0607(14) Uani 1 1 d . . .
H44 H 0.1764 0.1465 1.4665 0.073 Uiso 1 1 calc R . .
C45 C 0.1802(3) 0.1954(3) 1.3838(2) 0.0596(13) Uani 1 1 d . . .
H45 H 0.1992 0.2386 1.3863 0.072 Uiso 1 1 calc R . .
C46 C 0.1641(3) 0.1854(3) 1.3307(2) 0.0558(13) Uani 1 1 d . . .
C47 C 0.2084(5) 0.3018(3) 1.2812(3) 0.093(2) Uani 1 1 d . . .
H47A H 0.1663 0.3173 1.3125 0.139 Uiso 1 1 calc R . .
H47B H 0.2084 0.3334 1.2445 0.139 Uiso 1 1 calc R . .
H47C H 0.2747 0.2993 1.2867 0.139 Uiso 1 1 calc R . .
C48 C 0.1110(4) -0.0451(3) 1.4783(2) 0.0694(15) Uani 1 1 d . . .
H48A H 0.0482 -0.0478 1.4686 0.104 Uiso 1 1 calc R . .
H48B H 0.1082 -0.0757 1.5159 0.104 Uiso 1 1 calc R . .
H48C H 0.1619 -0.0579 1.4493 0.104 Uiso 1 1 calc R . .
C144 C -0.3125(5) 0.3664(5) 1.1058(5) 0.155(4) Uani 1 1 d . . .
H14S H -0.3194 0.3275 1.1388 0.232 Uiso 1 1 calc R . .
H14T H -0.3760 0.3851 1.1052 0.232 Uiso 1 1 calc R . .
H14U H -0.2674 0.4007 1.1087 0.232 Uiso 1 1 calc R . .
C145 C -0.3447(4) 0.2881(3) 1.0459(3) 0.088(2) Uani 1 1 d . . .
H14P H -0.3216 0.2731 1.0107 0.132 Uiso 1 1 calc R . .
H14Q H -0.4085 0.3066 1.0463 0.132 Uiso 1 1 calc R . .
H14R H -0.3501 0.2497 1.0792 0.132 Uiso 1 1 calc R . .
C146 C -0.2632(5) 0.4020(3) 0.9948(4) 0.135(4) Uani 1 1 d . . .
H14M H -0.2245 0.4397 0.9980 0.202 Uiso 1 1 calc R . .
H14N H -0.3282 0.4163 0.9919 0.202 Uiso 1 1 calc R . .
H14O H -0.2317 0.3874 0.9605 0.202 Uiso 1 1 calc R . .
C147 C 0.0330(4) 0.4492(2) 1.0872(3) 0.0656(14) Uani 1 1 d . . .
H14J H 0.0055 0.4761 1.0567 0.098 Uiso 1 1 calc R . .
H14K H 0.0832 0.4766 1.0942 0.098 Uiso 1 1 calc R . .
H14L H -0.0184 0.4344 1.1224 0.098 Uiso 1 1 calc R . .
C148 C 0.1622(4) 0.4124(2) 1.0132(2) 0.0548(12) Uani 1 1 d . . .
H14A H 0.1362 0.4423 0.9835 0.082 Uiso 1 1 calc R . .
H14B H 0.1893 0.3738 0.9995 0.082 Uiso 1 1 calc R . .
H14C H 0.2134 0.4369 1.0221 0.082 Uiso 1 1 calc R . .
C149 C 0.1219(4) 0.3454(2) 1.1189(2) 0.0584(13) Uani 1 1 d . . .
H14G H 0.1699 0.3741 1.1265 0.088 Uiso 1 1 calc R . .
H14H H 0.1533 0.3065 1.1079 0.088 Uiso 1 1 calc R . .
H14I H 0.0696 0.3300 1.1536 0.088 Uiso 1 1 calc R . .
C150 C -0.2715(4) 0.3433(3) 1.0482(3) 0.0814(19) Uani 1 1 d . . .
C151 C 0.0786(3) 0.3868(2) 1.06881(19) 0.0451(11) Uani 1 1 d . . .
C172 C 0.1346(3) 0.1014(2) 0.91572(15) 0.0313(9) Uani 1 1 d . . .
H19 H 0.1392 0.1432 0.8882 0.038 Uiso 1 1 calc R . .
C173 C 0.1316(3) 0.0408(2) 0.89768(16) 0.0329(9) Uani 1 1 d . . .
N1 N 0.1271(2) 0.11490(16) 1.07326(13) 0.0309(7) Uani 1 1 d . . .
N2 N 0.1309(2) 0.10132(15) 0.97097(13) 0.0296(7) Uani 1 1 d . . .
O1 O 0.26553(19) 0.19824(13) 0.98051(11) 0.0344(6) Uani 1 1 d . . .
O2 O 0.12705(19) 0.24431(13) 0.92920(11) 0.0345(6) Uani 1 1 d . . .
O3 O 0.11765(19) 0.25675(13) 1.03559(11) 0.0341(6) Uani 1 1 d . . .
O4 O -0.01446(19) 0.17776(13) 1.01880(11) 0.0349(6) Uani 1 1 d . . .
O5 O 0.1581(3) 0.17294(16) 0.71177(13) 0.0607(9) Uani 1 1 d . . .
O6 O 0.1262(2) -0.05307(19) 0.62446(14) 0.0607(9) Uani 1 1 d . . .
O7 O 0.1725(3) 0.23577(19) 1.28126(15) 0.0690(10) Uani 1 1 d . . .
O8 O 0.1327(3) 0.0241(2) 1.48019(13) 0.0661(10) Uani 1 1 d . . .
Co1 Co 0.12737(4) 0.18271(3) 1.00049(2) 0.03021(16) Uani 1 1 d . . .
C135 C 0.78960(12) 0.35437(11) 0.67538(8) 0.354(13) Uani 1 1 d . . .
H13D H 0.8437 0.3609 0.6414 0.531 Uiso 1 1 calc R . .
H13E H 0.7281 0.3579 0.6636 0.531 Uiso 1 1 calc R . .
H13F H 0.7912 0.3098 0.7008 0.531 Uiso 1 1 calc R . .
C129 C 0.79787(12) 0.40335(11) 0.70422(8) 0.198(6) Uani 1 1 d R . .
C130 C 0.83641(12) 0.38033(11) 0.75307(8) 0.198(7) Uani 1 1 d R . .
H130 H 0.8518 0.3347 0.7640 0.238 Uiso 1 1 calc R . .
C131 C 0.85203(12) 0.42550(11) 0.78568(8) 0.280(12) Uani 1 1 d R . .
H131 H 0.8778 0.4101 0.8184 0.336 Uiso 1 1 calc R . .
C132 C 0.82907(12) 0.49369(11) 0.76944(8) 0.304(13) Uani 1 1 d R . .
H132 H 0.8395 0.5239 0.7913 0.365 Uiso 1 1 calc R . .
C133 C 0.79050(12) 0.51671(11) 0.72058(8) 0.296(12) Uani 1 1 d R . .
H133 H 0.7751 0.5623 0.7097 0.355 Uiso 1 1 calc R . .
C134 C 0.77490(12) 0.47154(11) 0.68798(8) 0.216(7) Uani 1 1 d R . .
H134 H 0.7491 0.4869 0.6553 0.259 Uiso 1 1 calc R . .
C98 C 0.39654(12) 0.11790(11) 0.24845(8) 0.0554(13) Uani 1 1 d R . .
C21B C 0.39019(12) 0.16541(11) 0.19013(8) 0.040(2) Uani 0.515(4) 1 d PR A 1
C26B C 0.37560(12) 0.13676(11) 0.14586(8) 0.042(2) Uani 0.515(4) 1 d PR A 1
C25B C 0.36537(12) 0.17900(11) 0.09313(8) 0.039(3) Uani 0.515(4) 1 d PR A 1
H25B H 0.3556 0.1598 0.0635 0.047 Uiso 0.515(4) 1 calc PR A 1
C24B C 0.36974(12) 0.24988(11) 0.08468(8) 0.054(3) Uani 0.515(4) 1 d PR A 1
H24B H 0.3629 0.2781 0.0494 0.065 Uiso 0.515(4) 1 calc PR A 1
C23B C 0.38434(12) 0.27853(11) 0.12895(8) 0.051(2) Uani 0.515(4) 1 d PR A 1
C22B C 0.39456(12) 0.23630(11) 0.18167(8) 0.052(3) Uani 0.515(4) 1 d PR A 1
H22B H 0.4043 0.2555 0.2113 0.063 Uiso 0.515(4) 1 calc PR A 1
O15B O 0.37425(12) 0.06828(11) 0.15877(8) 0.050(3) Uani 0.515(4) 1 d PR A 1
O16B O 0.39159(12) 0.35003(11) 0.12211(8) 0.068(2) Uani 0.515(4) 1 d PR A 1
C27B C 0.39754(12) 0.39539(11) 0.06675(8) 0.081(4) Uani 0.515(4) 1 d PR A 1
HGA1 H 0.4021 0.4419 0.0698 0.122 Uiso 0.515(4) 1 calc PR A 1
HGA2 H 0.3394 0.3882 0.0535 0.122 Uiso 0.515(4) 1 calc PR A 1
HGA3 H 0.4552 0.3869 0.0393 0.122 Uiso 0.515(4) 1 calc PR A 1
C28B C 0.36713(12) 0.03529(11) 0.11399(8) 0.059(3) Uani 0.515(4) 1 d PR A 1
HHA1 H 0.3669 -0.0135 0.1288 0.089 Uiso 0.515(4) 1 calc PR A 1
HHA2 H 0.4228 0.0504 0.0812 0.089 Uiso 0.515(4) 1 calc PR A 1
HHA3 H 0.3069 0.0468 0.1018 0.089 Uiso 0.515(4) 1 calc PR A 1
C21A C 0.39400(12) 0.12572(11) 0.19109(8) 0.046(3) Uani 0.485(4) 1 d PR A 2
C26A C 0.39741(12) 0.19380(11) 0.15974(8) 0.050(3) Uani 0.485(4) 1 d PR A 2
C25A C 0.38987(12) 0.20933(11) 0.10191(8) 0.055(3) Uani 0.485(4) 1 d PR A 2
H25A H 0.3922 0.2549 0.0809 0.066 Uiso 0.485(4) 1 calc PR A 2
C24A C 0.37890(12) 0.15679(11) 0.07543(8) 0.059(4) Uani 0.485(4) 1 d PR A 2
H24A H 0.3738 0.1672 0.0367 0.070 Uiso 0.485(4) 1 calc PR A 2
C23A C 0.37549(12) 0.08872(11) 0.10679(8) 0.057(3) Uani 0.485(4) 1 d PR A 2
C22A C 0.38303(12) 0.07318(11) 0.16462(8) 0.047(4) Uani 0.485(4) 1 d PR A 2
H22A H 0.3807 0.0276 0.1856 0.056 Uiso 0.485(4) 1 calc PR A 2
O15A O 0.41095(12) 0.24242(11) 0.18992(8) 0.062(3) Uani 0.485(4) 1 d PR A 2
O16A O 0.36539(12) 0.04331(11) 0.07520(8) 0.073(2) Uani 0.485(4) 1 d PR A 2
C27A C 0.36497(12) -0.02773(11) 0.10398(8) 0.066(3) Uani 0.485(4) 1 d PR A 2
HFB1 H 0.3575 -0.0551 0.0778 0.099 Uiso 0.485(4) 1 calc PR A 2
HFB2 H 0.3108 -0.0390 0.1381 0.099 Uiso 0.485(4) 1 calc PR A 2
HFB3 H 0.4263 -0.0369 0.1154 0.099 Uiso 0.485(4) 1 calc PR A 2
C28A C 0.40940(12) 0.31236(11) 0.16196(8) 0.085(4) Uani 0.485(4) 1 d PR A 2
HGB1 H 0.4196 0.3398 0.1876 0.127 Uiso 0.485(4) 1 calc PR A 2
HGB2 H 0.3464 0.3212 0.1525 0.127 Uiso 0.485(4) 1 calc PR A 2
HGB3 H 0.4611 0.3238 0.1267 0.127 Uiso 0.485(4) 1 calc PR A 2
O14 O 0.3739(3) -0.05116(18) 0.96394(13) 0.0614(9) Uani 1 1 d . . .
C95 C 0.36473(12) -0.11395(8) 0.95572(7) 0.0724(16) Uani 1 1 d . . .
H95D H 0.3064 -0.1177 0.9416 0.109 Uiso 1 1 calc R . .
H95E H 0.3593 -0.1476 0.9921 0.109 Uiso 1 1 calc R . .
H95F H 0.4220 -0.1215 0.9275 0.109 Uiso 1 1 calc R . .
C122 C 0.75662(12) 0.18904(8) 0.84549(7) 0.0809(18) Uani 1 1 d R . .
C123 C 0.81095(12) 0.17568(8) 0.79534(7) 0.0656(14) Uani 1 1 d R . .
H123 H 0.7781 0.1670 0.7683 0.079 Uiso 1 1 calc R . .
C124 C 0.91004(12) 0.17466(8) 0.78356(7) 0.0576(13) Uani 1 1 d R . .
H124 H 0.9445 0.1655 0.7488 0.069 Uiso 1 1 calc R . .
C125 C 0.96055(12) 0.18697(8) 0.82219(7) 0.0541(12) Uani 1 1 d R . .
H125 H 1.0293 0.1862 0.8134 0.065 Uiso 1 1 calc R . .
C126 C 0.91226(12) 0.20027(8) 0.87316(7) 0.0554(12) Uani 1 1 d R . .
H126 H 0.9473 0.2084 0.8994 0.067 Uiso 1 1 calc R . .
C127 C 0.81051(12) 0.20156(8) 0.88577(7) 0.0750(17) Uani 1 1 d R . .
H127 H 0.7766 0.2106 0.9207 0.090 Uiso 1 1 calc R . .
C128 C 0.64567(12) 0.19020(8) 0.85790(7) 0.174(5) Uani 1 1 d R . .
H12G H 0.6235 0.1826 0.8252 0.261 Uiso 1 1 calc R . .
H12H H 0.6258 0.2340 0.8641 0.261 Uiso 1 1 calc R . .
H12I H 0.6169 0.1547 0.8923 0.261 Uiso 1 1 calc R . .
C115 C 0.82261(12) 0.16076(8) 0.63958(7) 0.0870(19) Uani 1 1 d R . .
C116 C 0.72777(12) 0.18422(8) 0.64456(7) 0.092(2) Uani 1 1 d R . .
H116 H 0.7187 0.2268 0.6213 0.110 Uiso 1 1 calc R . .
C117 C 0.64604(12) 0.14570(8) 0.68333(7) 0.0794(17) Uani 1 1 d R . .
H117 H 0.5832 0.1628 0.6870 0.095 Uiso 1 1 calc R . .
C118 C 0.65955(12) 0.08265(8) 0.71584(7) 0.0645(14) Uani 1 1 d R . .
H118 H 0.6055 0.0562 0.7420 0.077 Uiso 1 1 calc R . .
C119 C 0.75338(12) 0.05750(8) 0.71033(7) 0.0618(13) Uani 1 1 d R . .
H119 H 0.7619 0.0139 0.7321 0.074 Uiso 1 1 calc R . .
C120 C 0.83354(12) 0.09682(8) 0.67291(7) 0.0678(15) Uani 1 1 d R . .
H120 H 0.8964 0.0799 0.6701 0.081 Uiso 1 1 calc R . .
C121 C 0.90952(12) 0.20223(8) 0.59929(7) 0.141(4) Uani 1 1 d R . .
H12D H 0.9532 0.2137 0.6214 0.211 Uiso 1 1 calc R . .
H12E H 0.8882 0.2436 0.5772 0.211 Uiso 1 1 calc R . .
H12F H 0.9438 0.1764 0.5731 0.211 Uiso 1 1 calc R . .
C59 C 0.8679(4) 0.3241(3) 0.3955(3) 0.089(2) Uani 1 1 d . . .
C60 C 0.9331(6) 0.2694(5) 0.4151(6) 0.199(3) Uani 1 1 d . . .
H60A H 0.9980 0.2893 0.4105 0.299 Uiso 1 1 calc R . .
H60B H 0.9372 0.2365 0.3920 0.299 Uiso 1 1 calc R . .
H60C H 0.9061 0.2470 0.4556 0.299 Uiso 1 1 calc R . .
C61 C 0.8694(6) 0.3803(5) 0.4197(6) 0.199(3) Uani 1 1 d . . .
H61A H 0.8304 0.3685 0.4594 0.299 Uiso 1 1 calc R . .
H61B H 0.8423 0.4186 0.3972 0.299 Uiso 1 1 calc R . .
H61C H 0.9364 0.3923 0.4193 0.299 Uiso 1 1 calc R . .
C62 C 0.9238(3) 0.35361(17) 0.32897(14) 0.199(3) Uani 1 1 d . . .
H62A H 0.9654 0.3197 0.3158 0.299 Uiso 1 1 calc R . .
H62B H 0.9637 0.3941 0.3252 0.299 Uiso 1 1 calc R . .
H62C H 0.8761 0.3649 0.3057 0.299 Uiso 1 1 calc R . .
C180 C 0.3244(3) 0.84853(17) 0.78539(14) 0.0863(18) Uani 1 1 d RDU . .
H180 H 0.3885 0.8678 0.7772 0.104 Uiso 1 1 calc R . .
C181 C 0.2456(3) 0.87802(17) 0.81583(14) 0.0902(19) Uani 1 1 d RDU . .
H181 H 0.2569 0.9170 0.8280 0.108 Uiso 1 1 calc R . .
C182 C 0.1498(3) 0.84919(17) 0.82803(14) 0.127(3) Uani 1 1 d RDU . .
H182 H 0.0971 0.8689 0.8484 0.153 Uiso 1 1 calc R . .
C183 C 0.1329(3) 0.79088(17) 0.80980(14) 0.173(4) Uani 1 1 d RDU . .
H183 H 0.0689 0.7716 0.8180 0.207 Uiso 1 1 calc R . .
C184 C 0.2117(3) 0.76139(17) 0.77937(14) 0.214(6) Uani 1 1 d RDU . .
C185 C 0.3075(3) 0.79022(17) 0.76717(14) 0.189(4) Uani 1 1 d RDU . .
H185 H 0.3602 0.7705 0.7468 0.226 Uiso 1 1 calc R . .
C186 C 0.1867(9) 0.6989(4) 0.7622(3) 0.465(15) Uani 1 1 d DU . .
H18A H 0.2356 0.6946 0.7283 0.698 Uiso 1 1 calc R . .
H18B H 0.1227 0.7024 0.7534 0.698 Uiso 1 1 calc R . .
H18C H 0.1855 0.6593 0.7939 0.698 Uiso 1 1 calc R . .

loop_
_atom_site_aniso_label
_atom_site_aniso_U_11
_atom_site_aniso_U_22
_atom_site_aniso_U_33
_atom_site_aniso_U_23
_atom_site_aniso_U_13
_atom_site_aniso_U_12
C49 0.039(2) 0.037(2) 0.033(2) -0.0134(17) -0.0050(17) 0.0002(18)
C50 0.038(2) 0.036(2) 0.038(2) -0.0171(17) -0.0054(18) -0.0018(18)
C51 0.040(2) 0.048(3) 0.060(3) -0.026(2) -0.015(2) 0.002(2)
C52 0.040(2) 0.051(3) 0.067(3) -0.027(2) -0.004(2) -0.006(2)
C53 0.055(3) 0.044(3) 0.047(3) -0.016(2) -0.001(2) -0.014(2)
C54 0.054(3) 0.035(2) 0.038(2) -0.0114(18) -0.0058(19) -0.003(2)
C55 0.067(3) 0.038(2) 0.046(3) -0.001(2) -0.012(2) -0.005(2)
C56 0.073(3) 0.039(3) 0.065(3) 0.001(2) -0.018(3) 0.009(2)
C57 0.097(4) 0.059(3) 0.053(3) 0.001(2) -0.032(3) -0.004(3)
C58 0.093(4) 0.048(3) 0.063(3) 0.011(3) -0.010(3) -0.016(3)
C63 0.039(2) 0.028(2) 0.030(2) -0.0053(15) -0.0046(17) 0.0043(17)
C64 0.040(2) 0.027(2) 0.036(2) -0.0051(16) -0.0067(18) 0.0044(17)
C65 0.045(3) 0.041(2) 0.064(3) -0.013(2) -0.020(2) 0.007(2)
C66 0.054(3) 0.037(3) 0.086(4) -0.018(2) -0.017(3) 0.015(2)
C67 0.068(3) 0.034(2) 0.066(3) -0.023(2) -0.016(2) 0.013(2)
C68 0.054(3) 0.031(2) 0.039(2) -0.0120(17) -0.0120(19) 0.0050(19)
C69 0.063(3) 0.035(2) 0.060(3) -0.023(2) -0.021(2) 0.003(2)
C70 0.083(4) 0.066(3) 0.055(3) -0.017(2) -0.037(3) 0.004(3)
C71 0.108(5) 0.068(4) 0.122(5) -0.064(4) -0.062(4) 0.022(3)
C72 0.070(3) 0.063(3) 0.073(3) -0.017(3) -0.026(3) -0.020(3)
C73 0.068(4) 0.059(4) 0.164(7) -0.050(4) -0.038(4) 0.031(3)
C74 0.099(5) 0.120(6) 0.408(15) -0.147(8) -0.148(8) 0.075(5)
C75 0.098(6) 0.127(7) 0.201(9) -0.077(7) 0.009(6) 0.056(5)
C76 0.119(6) 0.051(4) 0.211(9) -0.033(5) -0.074(6) 0.040(4)
C77 0.0253(19) 0.031(2) 0.034(2) -0.0128(16) -0.0079(15) 0.0039(15)
C78 0.029(2) 0.030(2) 0.035(2) -0.0119(16) -0.0066(16) -0.0021(16)
C79 0.032(2) 0.037(2) 0.029(2) -0.0058(16) -0.0048(16) 0.0038(17)
C80 0.028(2) 0.040(2) 0.031(2) -0.0124(17) -0.0051(16) 0.0067(17)
C81 0.032(2) 0.031(2) 0.032(2) -0.0144(16) -0.0068(16) 0.0006(16)
C82 0.0271(19) 0.0254(18) 0.033(2) -0.0115(15) -0.0050(15) 0.0030(15)
C83 0.031(2) 0.032(2) 0.035(2) -0.0128(16) -0.0054(16) 0.0012(16)
C84 0.034(2) 0.041(2) 0.040(2) -0.0219(18) -0.0084(17) 0.0015(17)
C85 0.029(2) 0.041(2) 0.032(2) -0.0127(17) -0.0058(16) 0.0047(17)
C86 0.033(2) 0.034(2) 0.029(2) -0.0085(16) -0.0053(16) 0.0025(17)
C87 0.033(2) 0.039(2) 0.034(2) -0.0098(17) -0.0057(17) 0.0012(17)
C88 0.034(2) 0.049(2) 0.037(2) -0.0118(19) -0.0066(18) 0.0051(19)
C89 0.033(2) 0.058(3) 0.025(2) -0.0121(18) -0.0067(16) 0.0036(19)
C90 0.037(2) 0.052(3) 0.037(2) -0.0159(19) -0.0088(18) 0.0079(19)
C91 0.042(2) 0.059(3) 0.041(2) -0.023(2) -0.0076(19) 0.007(2)
C92 0.043(2) 0.068(3) 0.030(2) -0.020(2) -0.0082(18) 0.004(2)
C93 0.040(2) 0.064(3) 0.035(2) -0.010(2) -0.0123(19) 0.005(2)
C94 0.035(2) 0.054(3) 0.040(2) -0.018(2) -0.0096(18) 0.0014(19)
C96 0.148(6) 0.060(4) 0.054(3) -0.016(3) -0.015(4) 0.029(4)
C97 0.036(2) 0.054(3) 0.037(2) -0.023(2) -0.0088(18) 0.0021(19)
N3 0.0322(17) 0.0299(17) 0.0291(16) -0.0104(13) -0.0065(13) 0.0012(13)
N4 0.0330(17) 0.0300(16) 0.0294(16) -0.0125(13) -0.0078(13) 0.0038(13)
O9 0.0367(15) 0.0320(14) 0.0361(14) -0.0109(11) -0.0095(12) 0.0032(12)
O10 0.0382(15) 0.0320(14) 0.0330(14) -0.0066(11) -0.0105(11) 0.0005(12)
O11 0.0416(15) 0.0286(14) 0.0374(14) -0.0129(11) -0.0121(12) 0.0022(12)
O12 0.0370(15) 0.0344(14) 0.0377(14) -0.0140(12) -0.0091(12) 0.0011(12)
O13 0.069(2) 0.0555(19) 0.0381(16) -0.0183(14) -0.0078(15) 0.0121(16)
Co2 0.0347(3) 0.0267(3) 0.0294(3) -0.0092(2) -0.0092(3) 0.0018(3)
C1 0.040(2) 0.037(2) 0.031(2) -0.0106(17) -0.0061(17) 0.0023(18)
C2 0.034(2) 0.036(2) 0.028(2) -0.0083(16) -0.0052(16) -0.0004(17)
C3 0.043(2) 0.038(2) 0.039(2) -0.0073(18) -0.0113(19) -0.0008(19)
C4 0.048(3) 0.047(3) 0.051(3) 0.004(2) -0.014(2) -0.009(2)
C5 0.045(3) 0.053(3) 0.060(3) -0.001(2) -0.015(2) -0.014(2)
C6 0.039(2) 0.049(3) 0.043(2) -0.005(2) -0.0157(19) 0.000(2)
C7 0.056(3) 0.070(4) 0.141(6) 0.030(4) -0.041(4) -0.028(3)
C8 0.051(3) 0.095(5) 0.180(8) -0.019(5) -0.036(4) -0.025(3)
C9 0.100(6) 0.157(8) 0.104(6) 0.004(6) 0.001(5) -0.028(5)
C10 0.068(4) 0.092(5) 0.289(12) -0.079(7) -0.045(6) -0.022(4)
C11 0.047(3) 0.040(2) 0.044(2) -0.0009(19) -0.018(2) -0.002(2)
C12 0.054(3) 0.049(3) 0.056(3) -0.007(2) -0.021(2) 0.013(2)
C13 0.064(3) 0.066(3) 0.047(3) -0.012(2) -0.025(2) 0.002(3)
C14 0.061(3) 0.053(3) 0.083(4) 0.016(3) -0.033(3) -0.006(3)
C15 0.033(2) 0.038(2) 0.029(2) -0.0075(16) -0.0075(16) 0.0045(17)
C16 0.039(2) 0.033(2) 0.030(2) -0.0049(16) -0.0090(17) -0.0006(17)
C17 0.040(2) 0.037(2) 0.052(3) -0.0066(19) -0.015(2) 0.0006(19)
C18 0.039(2) 0.046(3) 0.074(3) -0.013(2) -0.014(2) 0.006(2)
C19 0.045(3) 0.041(3) 0.073(3) -0.018(2) -0.012(2) 0.008(2)
C20 0.043(2) 0.037(2) 0.044(2) -0.0121(18) -0.0101(19) 0.0046(19)
C100 0.033(2) 0.038(2) 0.033(2) -0.0125(17) -0.0091(16) 0.0012(17)
C101 0.035(2) 0.035(2) 0.028(2) -0.0054(16) -0.0078(16) 0.0025(17)
C102 0.0291(19) 0.035(2) 0.0244(18) -0.0056(15) -0.0066(15) 0.0010(16)
C103 0.034(2) 0.045(2) 0.036(2) -0.0157(18) -0.0070(17) -0.0024(18)
C104 0.030(2) 0.046(2) 0.032(2) -0.0149(18) -0.0045(17) -0.0006(17)
C105 0.030(2) 0.052(2) 0.030(2) -0.0172(18) -0.0037(16) 0.0004(18)
C106 0.031(2) 0.053(3) 0.036(2) -0.0180(19) -0.0074(17) 0.0033(18)
C107 0.032(2) 0.074(3) 0.036(2) -0.030(2) -0.0059(18) 0.003(2)
C108 0.045(3) 0.087(4) 0.027(2) -0.024(2) -0.0091(19) 0.012(2)
C109 0.048(3) 0.069(3) 0.028(2) -0.005(2) -0.0027(19) 0.010(2)
C31 0.044(2) 0.054(3) 0.035(2) -0.017(2) -0.0050(19) 0.003(2)
C32 0.180(8) 0.067(4) 0.062(4) -0.020(3) 0.022(4) -0.044(4)
C33 0.057(3) 0.078(4) 0.080(4) -0.053(3) -0.001(3) -0.007(3)
C34 0.029(2) 0.035(2) 0.032(2) -0.0082(16) -0.0088(16) 0.0018(16)
C35 0.035(2) 0.038(2) 0.028(2) -0.0059(16) -0.0081(16) -0.0005(17)
C36 0.039(2) 0.043(2) 0.027(2) 0.0004(17) -0.0109(17) -0.0015(18)
C37 0.033(2) 0.045(2) 0.029(2) -0.0089(17) -0.0086(16) 0.0012(18)
C38 0.034(2) 0.039(2) 0.031(2) -0.0102(17) -0.0113(16) 0.0029(17)
C39 0.041(2) 0.049(2) 0.030(2) -0.0092(18) -0.0114(18) 0.0040(19)
C40 0.039(2) 0.061(3) 0.037(2) -0.019(2) -0.0125(18) 0.008(2)
C41 0.037(2) 0.074(3) 0.042(2) -0.034(2) -0.0124(19) 0.006(2)
C42 0.034(2) 0.085(3) 0.029(2) -0.022(2) -0.0077(18) 0.005(2)
C43 0.033(2) 0.091(4) 0.037(2) -0.024(2) -0.0090(19) 0.008(2)
C44 0.043(3) 0.099(4) 0.052(3) -0.039(3) -0.015(2) 0.009(3)
C45 0.044(3) 0.081(4) 0.069(3) -0.048(3) -0.014(2) 0.005(2)
C46 0.045(3) 0.076(3) 0.051(3) -0.026(3) -0.009(2) 0.008(2)
C47 0.108(5) 0.068(4) 0.097(5) -0.024(4) -0.009(4) -0.012(4)
C48 0.069(4) 0.085(4) 0.052(3) -0.018(3) -0.009(3) 0.001(3)
C144 0.055(4) 0.179(8) 0.277(11) -0.158(8) -0.025(5) 0.048(5)
C145 0.038(3) 0.064(4) 0.164(6) -0.028(4) -0.025(3) 0.011(3)
C146 0.077(4) 0.055(4) 0.272(11) 0.017(5) -0.102(6) -0.002(3)
C147 0.064(3) 0.051(3) 0.096(4) -0.038(3) -0.025(3) 0.009(2)
C148 0.056(3) 0.046(3) 0.063(3) -0.013(2) -0.017(2) -0.007(2)
C149 0.070(3) 0.056(3) 0.063(3) -0.026(2) -0.032(3) 0.005(2)
C150 0.042(3) 0.054(3) 0.156(6) -0.033(4) -0.031(3) 0.009(2)
C151 0.051(3) 0.036(2) 0.054(3) -0.019(2) -0.016(2) 0.007(2)
C172 0.033(2) 0.037(2) 0.0242(19) -0.0065(16) -0.0088(16) 0.0009(16)
C173 0.027(2) 0.044(2) 0.028(2) -0.0114(17) -0.0051(16) 0.0000(17)
N1 0.0300(17) 0.0373(18) 0.0259(16) -0.0095(13) -0.0059(13) 0.0019(14)
N2 0.0281(16) 0.0334(17) 0.0281(16) -0.0093(13) -0.0066(13) -0.0019(13)
O1 0.0358(14) 0.0363(15) 0.0315(14) -0.0084(11) -0.0093(11) 0.0029(12)
O2 0.0359(15) 0.0367(15) 0.0302(14) -0.0058(11) -0.0092(11) -0.0016(12)
O3 0.0360(15) 0.0338(14) 0.0362(14) -0.0118(11) -0.0126(12) 0.0028(12)
O4 0.0372(15) 0.0357(15) 0.0320(14) -0.0085(11) -0.0087(11) 0.0001(12)
O5 0.080(2) 0.0494(19) 0.0433(18) -0.0157(15) 0.0068(16) -0.0056(17)
O6 0.059(2) 0.084(2) 0.0522(19) -0.0412(18) -0.0129(16) -0.0021(18)
O7 0.079(3) 0.074(2) 0.058(2) -0.0249(19) -0.0153(18) -0.001(2)
O8 0.062(2) 0.103(3) 0.0392(18) -0.0245(18) -0.0173(15) 0.009(2)
Co1 0.0341(3) 0.0317(3) 0.0264(3) -0.0083(2) -0.0092(3) 0.0016(3)
C135 0.33(3) 0.32(2) 0.39(3) -0.22(2) 0.10(2) -0.071(19)
C129 0.163(12) 0.212(15) 0.193(13) -0.056(11) 0.010(10) -0.014(10)
C130 0.093(7) 0.213(14) 0.247(16) 0.023(12) -0.046(9) 0.013(8)
C131 0.167(13) 0.35(3) 0.31(2) 0.01(2) -0.120(14) -0.012(17)
C132 0.212(19) 0.31(3) 0.38(3) -0.03(2) -0.121(19) -0.031(18)
C133 0.31(2) 0.175(15) 0.37(3) -0.017(16) -0.06(2) -0.086(15)
C134 0.267(17) 0.104(8) 0.236(15) 0.036(9) -0.064(12) 0.046(10)
C98 0.038(3) 0.095(4) 0.036(3) -0.023(2) -0.0085(19) 0.000(2)
C21B 0.033(5) 0.058(7) 0.032(5) -0.009(4) -0.015(4) 0.002(4)
C26B 0.029(4) 0.063(6) 0.035(5) -0.011(4) -0.011(3) -0.006(4)
C25B 0.031(5) 0.061(6) 0.026(5) -0.013(5) -0.007(4) 0.000(4)
C24B 0.043(5) 0.082(7) 0.036(5) -0.009(5) -0.016(4) 0.009(5)
C23B 0.038(5) 0.065(6) 0.049(5) -0.008(5) -0.012(4) -0.001(4)
C22B 0.044(6) 0.080(9) 0.033(6) -0.010(6) -0.014(5) -0.003(6)
O15B 0.069(6) 0.059(6) 0.031(4) -0.019(4) -0.021(4) 0.000(4)
O16B 0.085(5) 0.058(4) 0.061(4) -0.003(3) -0.028(4) 0.011(4)
C27B 0.058(7) 0.098(9) 0.076(8) 0.007(7) -0.022(6) 0.008(6)
C28B 0.050(6) 0.089(7) 0.055(6) -0.051(6) -0.011(5) -0.002(5)
C21A 0.042(5) 0.065(7) 0.029(5) -0.014(5) -0.006(4) 0.002(5)
C26A 0.042(5) 0.061(7) 0.046(7) -0.002(5) -0.020(5) 0.009(5)
C25A 0.051(7) 0.069(8) 0.039(6) 0.002(6) -0.016(5) -0.002(6)
C24A 0.049(7) 0.091(9) 0.033(6) -0.011(6) -0.009(5) -0.003(6)
C23A 0.038(5) 0.098(9) 0.046(6) -0.032(6) -0.013(4) -0.003(6)
C22A 0.028(6) 0.086(12) 0.027(6) -0.016(7) -0.007(5) 0.004(7)
O15A 0.072(6) 0.053(5) 0.059(5) -0.014(4) -0.012(4) 0.005(4)
O16A 0.080(5) 0.107(6) 0.034(4) -0.026(4) -0.009(4) -0.017(5)
C27A 0.062(7) 0.085(8) 0.061(7) -0.029(6) -0.022(5) -0.001(6)
C28A 0.093(10) 0.067(8) 0.101(10) -0.027(7) -0.028(8) 0.013(7)
O14 0.074(2) 0.065(2) 0.0409(18) -0.0050(16) -0.0140(16) -0.0019(18)
C95 0.072(4) 0.083(4) 0.051(3) 0.003(3) -0.016(3) -0.007(3)
C122 0.052(3) 0.092(4) 0.116(5) -0.060(4) -0.018(3) 0.004(3)
C123 0.073(4) 0.066(3) 0.074(3) -0.030(3) -0.036(3) 0.013(3)
C124 0.069(3) 0.052(3) 0.049(3) -0.008(2) -0.014(2) -0.006(2)
C125 0.061(3) 0.046(3) 0.052(3) -0.009(2) -0.010(2) -0.006(2)
C126 0.066(3) 0.050(3) 0.054(3) -0.013(2) -0.023(2) -0.006(2)
C127 0.088(4) 0.069(4) 0.063(3) -0.027(3) 0.004(3) -0.010(3)
C128 0.066(5) 0.226(11) 0.285(13) -0.170(10) -0.037(6) 0.028(6)
C115 0.082(4) 0.109(5) 0.070(4) -0.015(4) -0.026(3) 0.009(4)
C116 0.087(4) 0.095(5) 0.107(5) -0.020(4) -0.056(4) 0.026(4)
C117 0.071(4) 0.081(4) 0.105(5) -0.035(4) -0.047(3) 0.024(3)
C118 0.064(3) 0.075(4) 0.072(3) -0.038(3) -0.031(3) 0.011(3)
C119 0.059(3) 0.079(4) 0.068(3) -0.039(3) -0.034(3) 0.017(3)
C120 0.077(4) 0.083(4) 0.060(3) -0.031(3) -0.035(3) 0.025(3)
C121 0.104(6) 0.172(9) 0.114(7) 0.009(6) -0.009(5) -0.006(6)
C59 0.057(4) 0.083(4) 0.120(5) -0.034(4) 0.003(3) -0.040(3)
C60 0.070(3) 0.170(5) 0.412(11) -0.136(6) -0.097(5) 0.017(3)
C61 0.070(3) 0.170(5) 0.412(11) -0.136(6) -0.097(5) 0.017(3)
C62 0.070(3) 0.170(5) 0.412(11) -0.136(6) -0.097(5) 0.017(3)
C180 0.114(5) 0.070(4) 0.069(4) 0.002(3) -0.031(3) -0.003(3)
C181 0.065(4) 0.128(5) 0.063(4) 0.005(3) -0.020(3) -0.011(3)
C182 0.128(5) 0.132(6) 0.101(6) 0.028(4) -0.048(5) -0.036(5)
C183 0.242(9) 0.134(7) 0.155(8) 0.018(6) -0.131(7) -0.048(7)
C184 0.307(11) 0.083(6) 0.306(16) -0.067(8) -0.159(11) -0.024(8)
C185 0.274(9) 0.082(6) 0.245(12) -0.050(7) -0.122(9) 0.055(6)
C186 0.75(3) 0.283(16) 0.36(2) -0.203(16) 0.02(2) -0.26(2)

loop_
_atom_type_symbol
_atom_type_description
_atom_type_scat_dispersion_real
_atom_type_scat_dispersion_imag
_atom_type_scat_source
C C 0.0181 0.0091 'International Tables Vol C Tables 4.2.6.8 and 6.1.1.4'
H H 0.0000 0.0000 'International Tables Vol C Tables 4.2.6.8 and 6.1.1.4'
N N 0.0311 0.0180 'International Tables Vol C Tables 4.2.6.8 and 6.1.1.4'
O O 0.0492 0.0322 'International Tables Vol C Tables 4.2.6.8 and 6.1.1.4'
Co Co -2.3653 3.6143 'International Tables Vol C Tables 4.2.6.8 and 6.1.1.4'

loop_
_geom_angle_atom_site_label_1
_geom_angle_atom_site_label_2
_geom_angle_atom_site_label_3
_geom_angle
O10 C49 C54 124.0(4)
O10 C49 C50 115.5(3)
C54 C49 C50 120.4(4)
O9 C50 C51 122.7(4)
O9 C50 C49 116.5(3)
C51 C50 C49 120.8(4)
C52 C51 C50 119.4(4)
C52 C51 H51 120.3
C50 C51 H51 120.3
C51 C52 C53 118.7(4)
C51 C52 C59 119.9(5)
C53 C52 C59 121.2(5)
C54 C53 C52 124.4(4)
C54 C53 H53 117.8
C52 C53 H53 117.8
C53 C54 C49 116.2(4)
C53 C54 C55 123.3(4)
C49 C54 C55 120.4(4)
C58 C55 C56 107.9(4)
C58 C55 C54 111.7(4)
C56 C55 C54 110.0(4)
C58 C55 C57 107.9(4)
C56 C55 C57 109.9(4)
C54 C55 C57 109.6(4)
C55 C56 H56A 109.5
C55 C56 H56B 109.5
H56A C56 H56B 109.5
C55 C56 H56C 109.5
H56A C56 H56C 109.5
H56B C56 H56C 109.5
C55 C57 H57A 109.5
C55 C57 H57B 109.5
H57A C57 H57B 109.5
C55 C57 H57C 109.5
H57A C57 H57C 109.5
H57B C57 H57C 109.5
C55 C58 H58A 109.5
C55 C58 H58B 109.5
H58A C58 H58B 109.5
C55 C58 H58C 109.5
H58A C58 H58C 109.5
H58B C58 H58C 109.5
O11 C63 C68 124.3(4)
O11 C63 C64 115.4(3)
C68 C63 C64 120.2(4)
O12 C64 C65 123.5(4)
O12 C64 C63 116.6(3)
C65 C64 C63 119.9(4)
C66 C65 C64 120.7(4)
C66 C65 H65 119.6
C64 C65 H65 119.6
C65 C66 C67 118.1(4)
C65 C66 C73 123.4(5)
C67 C66 C73 118.5(4)
C68 C67 C66 124.4(4)
C68 C67 H67 117.8
C66 C67 H67 117.8
C67 C68 C63 116.6(4)
C67 C68 C69 123.0(4)
C63 C68 C69 120.4(4)
C71 C69 C70 108.4(4)
C71 C69 C68 112.2(4)
C70 C69 C68 109.6(4)
C71 C69 C72 108.2(4)
C70 C69 C72 108.7(4)
C68 C69 C72 109.7(4)
C69 C70 H70A 109.5
C69 C70 H70B 109.5
H70A C70 H70B 109.5
C69 C70 H70C 109.5
H70A C70 H70C 109.5
H70B C70 H70C 109.5
C69 C71 H71A 109.5
C69 C71 H71B 109.5
H71A C71 H71B 109.5
C69 C71 H71C 109.5
H71A C71 H71C 109.5
H71B C71 H71C 109.5
C69 C72 H72A 109.5
C69 C72 H72B 109.5
H72A C72 H72B 109.5
C69 C72 H72C 109.5
H72A C72 H72C 109.5
H72B C72 H72C 109.5
C74 C73 C66 111.6(5)
C74 C73 C75 110.4(7)
C66 C73 C75 108.8(6)
C74 C73 C76 109.0(7)
C66 C73 C76 109.3(5)
C75 C73 C76 107.7(6)
C73 C74 H74A 109.5
C73 C74 H74B 109.5
H74A C74 H74B 109.5
C73 C74 H74C 109.5
H74A C74 H74C 109.5
H74B C74 H74C 109.5
C73 C75 H75A 109.5
C73 C75 H75B 109.5
H75A C75 H75B 109.5
C73 C75 H75C 109.5
H75A C75 H75C 109.5
H75B C75 H75C 109.5
C73 C76 H76A 109.5
C73 C76 H76B 109.5
H76A C76 H76B 109.5
C73 C76 H76C 109.5
H76A C76 H76C 109.5
H76B C76 H76C 109.5
N4 C77 C78 120.9(3)
N4 C77 C82 113.1(3)
C78 C77 C82 126.0(3)
C79 C78 C77 119.3(3)
C79 C78 H78 120.4
C77 C78 H78 120.4
C78 C79 C80 120.0(4)
C78 C79 H79 120.0
C80 C79 H79 120.0
C81 C80 C79 117.6(3)
C81 C80 C87 119.7(3)
C79 C80 C87 122.7(3)
N4 C81 C80 122.7(3)
N4 C81 H81 118.7
C80 C81 H81 118.7
N3 C82 C83 120.9(3)
N3 C82 C77 113.7(3)
C83 C82 C77 125.3(3)
C84 C83 C82 119.2(4)
C84 C83 H83 120.4
C82 C83 H83 120.4
C83 C84 C85 119.9(4)
C83 C84 H84 120.0
C85 C84 H84 120.0
C84 C85 C86 117.8(3)
C84 C85 C97 124.1(4)
C86 C85 C97 118.1(4)
N3 C86 C85 121.9(3)
N3 C86 H86 119.1
C85 C86 H86 119.1
C88 C87 C80 177.7(4)
C87 C88 C89 178.8(5)
C94 C89 C90 119.5(4)
C94 C89 C88 120.0(4)
C90 C89 C88 120.5(4)
O13 C90 C91 123.9(4)
O13 C90 C89 116.6(3)
C91 C90 C89 119.5(4)
C92 C91 C90 120.1(4)
C92 C91 H91 119.9
C90 C91 H91 119.9
C91 C92 C93 121.1(4)
C91 C92 H92 119.5
C93 C92 H92 119.5
O14 C93 C92 116.7(4)
O14 C93 C94 124.3(4)
C92 C93 C94 119.0(4)
C93 C94 C89 120.8(4)
C93 C94 H94 119.6
C89 C94 H94 119.6
O13 C96 H96A 109.5
O13 C96 H96B 109.5
H96A C96 H96B 109.5
O13 C96 H96C 109.5
H96A C96 H96C 109.5
H96B C96 H96C 109.5
C98 C97 C85 174.0(4)
C86 N3 C82 120.3(3)
C86 N3 Co2 124.1(3)
C82 N3 Co2 115.6(2)
C81 N4 C77 119.5(3)
C81 N4 Co2 125.2(2)
C77 N4 Co2 115.3(2)
C50 O9 Co2 105.8(2)
C49 O10 Co2 107.8(2)
C63 O11 Co2 109.3(2)
C64 O12 Co2 107.0(2)
C90 O13 C96 117.5(4)
O10 Co2 O11 88.79(11)
O10 Co2 O12 88.27(11)
O11 Co2 O12 87.12(11)
O10 Co2 O9 87.03(11)
O11 Co2 O9 87.92(11)
O12 Co2 O9 173.24(11)
O10 Co2 N3 94.51(12)
O11 Co2 N3 176.66(12)
O12 Co2 N3 92.41(12)
O9 Co2 N3 92.80(12)
O10 Co2 N4 176.63(12)
O11 Co2 N4 94.49(12)
O12 Co2 N4 92.68(12)
O9 Co2 N4 92.29(12)
N3 Co2 N4 82.22(12)
O1 C1 C6 123.0(4)
O1 C1 C2 117.0(3)
C6 C1 C2 120.0(4)
O2 C2 C3 124.5(4)
O2 C2 C1 114.4(3)
C3 C2 C1 121.1(4)
C4 C3 C2 116.7(4)
C4 C3 C11 121.9(4)
C2 C3 C11 121.4(4)
C3 C4 C5 123.5(4)
C3 C4 H4 118.2
C5 C4 H4 118.2
C6 C5 C4 118.5(4)
C6 C5 C7 121.6(4)
C4 C5 C7 119.9(4)
C5 C6 C1 120.2(4)
C5 C6 H6 119.9
C1 C6 H6 119.9
C8 C7 C10 122.8(6)
C8 C7 C5 116.1(5)
C10 C7 C5 113.2(5)
C8 C7 C9 95.2(6)
C10 C7 C9 98.8(6)
C5 C7 C9 104.6(6)
C7 C8 H8A 109.5
C7 C8 H8B 109.5
H8A C8 H8B 109.5
C7 C8 H8C 109.5
H8A C8 H8C 109.5
H8B C8 H8C 109.5
C7 C9 H9A 109.5
C7 C9 H9B 109.5
H9A C9 H9B 109.5
C7 C9 H9C 109.5
H9A C9 H9C 109.5
H9B C9 H9C 109.5
C7 C10 H10A 109.5
C7 C10 H10B 109.5
H10A C10 H10B 109.5
C7 C10 H10C 109.5
H10A C10 H10C 109.5
H10B C10 H10C 109.5
C12 C11 C14 107.7(4)
C12 C11 C13 109.8(4)
C14 C11 C13 107.9(4)
C12 C11 C3 110.8(4)
C14 C11 C3 112.4(4)
C13 C11 C3 108.2(4)
C11 C12 H12A 109.5
C11 C12 H12B 109.5
H12A C12 H12B 109.5
C11 C12 H12C 109.5
H12A C12 H12C 109.5
H12B C12 H12C 109.5
C11 C13 H13A 109.5
C11 C13 H13B 109.5
H13A C13 H13B 109.5
C11 C13 H13C 109.5
H13A C13 H13C 109.5
H13B C13 H13C 109.5
C11 C14 H14D 109.5
C11 C14 H14E 109.5
H14D C14 H14E 109.5
C11 C14 H14F 109.5
H14D C14 H14F 109.5
H14E C14 H14F 109.5
O3 C15 C20 123.6(4)
O3 C15 C16 115.5(3)
C20 C15 C16 120.8(4)
O4 C16 C17 122.9(4)
O4 C16 C15 117.2(3)
C17 C16 C15 119.8(4)
C18 C17 C16 120.1(4)
C18 C17 H17 119.9
C16 C17 H17 119.9
C17 C18 C19 118.6(4)
C17 C18 C150 122.6(4)
C19 C18 C150 118.8(4)
C20 C19 C18 124.7(4)
C20 C19 H19A 117.7
C18 C19 H19A 117.7
C19 C20 C15 116.0(4)
C19 C20 C151 123.4(4)
C15 C20 C151 120.6(4)
C101 C100 C173 119.6(4)
C101 C100 H21 120.2
C173 C100 H21 120.2
C100 C101 C102 119.6(4)
C100 C101 H22 120.2
C102 C101 H22 120.2
N2 C102 C101 121.0(3)
N2 C102 C34 113.1(3)
C101 C102 C34 125.8(3)
C104 C103 C173 178.7(5)
C103 C104 C105 178.5(4)
C31 C105 C106 120.2(4)
C31 C105 C104 119.6(4)
C106 C105 C104 120.2(4)
C107 C106 C105 120.1(4)
C107 C106 H27 119.9
C105 C106 H27 119.9
O6 C107 C108 116.0(4)
O6 C107 C106 124.8(4)
C108 C107 C106 119.2(4)
C107 C108 C109 121.0(4)
C107 C108 H29 119.5
C109 C108 H29 119.5
C108 C109 C31 120.3(4)
C108 C109 H30 119.9
C31 C109 H30 119.9
O5 C31 C109 124.6(4)
O5 C31 C105 116.2(4)
C109 C31 C105 119.2(4)
O5 C32 H32A 109.5
O5 C32 H32B 109.5
H32A C32 H32B 109.5
O5 C32 H32C 109.5
H32A C32 H32C 109.5
H32B C32 H32C 109.5
O6 C33 H33A 109.5
O6 C33 H33B 109.5
H33A C33 H33B 109.5
O6 C33 H33C 109.5
H33A C33 H33C 109.5
H33B C33 H33C 109.5
N1 C34 C35 120.9(3)
N1 C34 C102 114.2(3)
C35 C34 C102 124.9(3)
C36 C35 C34 119.1(4)
C36 C35 H35 120.5
C34 C35 H35 120.5
C35 C36 C37 120.3(4)
C35 C36 H36 119.8
C37 C36 H36 119.8
C38 C37 C36 117.5(3)
C38 C37 C39 120.5(4)
C36 C37 C39 122.0(4)
N1 C38 C37 122.4(4)
N1 C38 H38 118.8
C37 C38 H38 118.8
C40 C39 C37 176.6(5)
C39 C40 C41 177.1(5)
C46 C41 C42 120.3(4)
C46 C41 C40 120.3(4)
C42 C41 C40 119.3(4)
C43 C42 C41 119.6(5)
C43 C42 H42 120.2
C41 C42 H42 120.2
C44 C43 C42 119.7(5)
C44 C43 O8 116.3(4)
C42 C43 O8 123.9(5)
C43 C44 C45 122.5(5)
C43 C44 H44 118.7
C45 C44 H44 118.7
C44 C45 C46 118.6(5)
C44 C45 H45 120.7
C46 C45 H45 120.7
O7 C46 C41 116.3(4)
O7 C46 C45 124.4(5)
C41 C46 C45 119.2(5)
O7 C47 H47A 109.5
O7 C47 H47B 109.5
H47A C47 H47B 109.5
O7 C47 H47C 109.5
H47A C47 H47C 109.5
H47B C47 H47C 109.5
O8 C48 H48A 109.5
O8 C48 H48B 109.5
H48A C48 H48B 109.5
O8 C48 H48C 109.5
H48A C48 H48C 109.5
H48B C48 H48C 109.5
C150 C144 H14S 109.5
C150 C144 H14T 109.5
H14S C144 H14T 109.5
C150 C144 H14U 109.5
H14S C144 H14U 109.5
H14T C144 H14U 109.5
C150 C145 H14P 109.5
C150 C145 H14Q 109.5
H14P C145 H14Q 109.5
C150 C145 H14R 109.5
H14P C145 H14R 109.5
H14Q C145 H14R 109.5
C150 C146 H14M 109.5
C150 C146 H14N 109.5
H14M C146 H14N 109.5
C150 C146 H14O 109.5
H14M C146 H14O 109.5
H14N C146 H14O 109.5
C151 C147 H14J 109.5
C151 C147 H14K 109.5
H14J C147 H14K 109.5
C151 C147 H14L 109.5
H14J C147 H14L 109.5
H14K C147 H14L 109.5
C151 C148 H14A 109.5
C151 C148 H14B 109.5
H14A C148 H14B 109.5
C151 C148 H14C 109.5
H14A C148 H14C 109.5
H14B C148 H14C 109.5
C151 C149 H14G 109.5
C151 C149 H14H 109.5
H14G C149 H14H 109.5
C151 C149 H14I 109.5
H14G C149 H14I 109.5
H14H C149 H14I 109.5
C146 C150 C145 108.2(6)
C146 C150 C18 107.9(5)
C145 C150 C18 111.7(4)
C146 C150 C144 111.6(6)
C145 C150 C144 107.7(6)
C18 C150 C144 109.9(5)
C147 C151 C20 111.8(4)
C147 C151 C148 108.1(4)
C20 C151 C148 109.5(4)
C147 C151 C149 107.7(4)
C20 C151 C149 109.9(4)
C148 C151 C149 109.8(4)
N2 C172 C173 122.3(3)
N2 C172 H19 118.9
C173 C172 H19 118.9
C172 C173 C100 117.9(3)
C172 C173 C103 119.9(4)
C100 C173 C103 122.2(4)
C38 N1 C34 119.8(3)
C38 N1 Co1 125.3(3)
C34 N1 Co1 114.9(2)
C172 N2 C102 119.6(3)
C172 N2 Co1 124.9(3)
C102 N2 Co1 115.5(2)
C1 O1 Co1 106.2(2)
C2 O2 Co1 107.3(2)
C15 O3 Co1 109.7(2)
C16 O4 Co1 107.4(2)
C31 O5 C32 119.4(4)
C107 O6 C33 116.7(4)
C46 O7 C47 117.3(4)
C43 O8 C48 117.7(4)
O2 Co1 O1 87.14(11)
O2 Co1 O3 89.11(11)
O1 Co1 O3 88.61(11)
O2 Co1 O4 88.76(11)
O1 Co1 O4 173.59(11)
O3 Co1 O4 86.41(11)
O2 Co1 N2 95.30(12)
O1 Co1 N2 94.17(12)
O3 Co1 N2 174.89(12)
O4 Co1 N2 91.10(12)
O2 Co1 N1 177.34(12)
O1 Co1 N1 93.36(12)
O3 Co1 N1 93.51(12)
O4 Co1 N1 90.96(12)
N2 Co1 N1 82.06(13)
C129 C135 H13D 109.5
C129 C135 H13E 109.5
H13D C135 H13E 109.5
C129 C135 H13F 109.5
H13D C135 H13F 109.5
H13E C135 H13F 109.5
C135 C129 C134 126.2
C135 C129 C130 113.7
C134 C129 C130 120.0
C129 C130 C131 120.0
C129 C130 H130 120.0
C131 C130 H130 120.0
C132 C131 C130 120.0
C132 C131 H131 120.0
C130 C131 H131 120.0
C131 C132 C133 120.0
C131 C132 H132 120.0
C133 C132 H132 120.0
C134 C133 C132 120.0
C134 C133 H133 120.0
C132 C133 H133 120.0
C129 C134 C133 120.0
C129 C134 H134 120.0
C133 C134 H134 120.0
C97 C98 C21A 163.9(2)
C97 C98 C21B 164.1(2)
C21A C98 C21B 31.3
C22B C21B C26B 120.0
C22B C21B C98 121.0
C26B C21B C98 118.9
O15B C26B C25B 125.5
O15B C26B C21B 114.5
C25B C26B C21B 120.0
C26B C25B C24B 120.0
C26B C25B H25B 120.0
C24B C25B H25B 120.0
C25B C24B C23B 120.0
C25B C24B H24B 120.0
C23B C24B H24B 120.0
C22B C23B C24B 120.0
C22B C23B O16B 117.7
C24B C23B O16B 122.2
C23B C22B C21B 120.0
C23B C22B H22B 120.0
C21B C22B H22B 120.0
C26B O15B C28B 117.8
C23B O16B C27B 120.2
O16B C27B HGA1 109.5
O16B C27B HGA2 109.5
HGA1 C27B HGA2 109.5
O16B C27B HGA3 109.5
HGA1 C27B HGA3 109.5
HGA2 C27B HGA3 109.5
O15B C28B HHA1 109.5
O15B C28B HHA2 109.5
HHA1 C28B HHA2 109.5
O15B C28B HHA3 109.5
HHA1 C28B HHA3 109.5
HHA2 C28B HHA3 109.5
C98 C21A C26A 113.8
C98 C21A C22A 126.1
C26A C21A C22A 120.0
C25A C26A C21A 120.0
C25A C26A O15A 124.6
C21A C26A O15A 115.4
C26A C25A C24A 120.0
C26A C25A H25A 120.0
C24A C25A H25A 120.0
C23A C24A C25A 120.0
C23A C24A H24A 120.0
C25A C24A H24A 120.0
O16A C23A C24A 113.3
O16A C23A C22A 126.7
C24A C23A C22A 120.0
C23A C22A C21A 120.0
C23A C22A H22A 120.0
C21A C22A H22A 120.0
C26A O15A C28A 118.4
C23A O16A C27A 116.5
O16A C27A HFB1 109.5
O16A C27A HFB2 109.5
HFB1 C27A HFB2 109.5
O16A C27A HFB3 109.5
HFB1 C27A HFB3 109.5
HFB2 C27A HFB3 109.5
O15A C28A HGB1 109.5
O15A C28A HGB2 109.5
HGB1 C28A HGB2 109.5
O15A C28A HGB3 109.5
HGB1 C28A HGB3 109.5
HGB2 C28A HGB3 109.5
C95 O14 C93 117.5(3)
O14 C95 H95D 109.5
O14 C95 H95E 109.5
H95D C95 H95E 109.5
O14 C95 H95F 109.5
H95D C95 H95F 109.5
H95E C95 H95F 109.5
C123 C122 C127 116.6
C123 C122 C128 121.6
C127 C122 C128 121.7
C124 C123 C122 122.3
C124 C123 H123 118.8
C122 C123 H123 118.8
C123 C124 C125 120.5
C123 C124 H124 119.8
C125 C124 H124 119.8
C126 C125 C124 121.0
C126 C125 H125 119.5
C124 C125 H125 119.5
C125 C126 C127 119.2
C125 C126 H126 120.4
C127 C126 H126 120.4
C126 C127 C122 120.4
C126 C127 H127 119.8
C122 C127 H127 119.8
C122 C128 H12G 109.5
C122 C128 H12H 109.5
H12G C128 H12H 109.5
C122 C128 H12I 109.5
H12G C128 H12I 109.5
H12H C128 H12I 109.5
C120 C115 C116 118.0
C120 C115 C121 120.4
C116 C115 C121 121.7
C115 C116 C117 121.7
C115 C116 H116 119.2
C117 C116 H116 119.2
C118 C117 C116 118.8
C118 C117 H117 120.6
C116 C117 H117 120.6
C117 C118 C119 120.4
C117 C118 H118 119.8
C119 C118 H118 119.8
C120 C119 C118 120.1
C120 C119 H119 120.0
C118 C119 H119 120.0
C119 C120 C115 121.0
C119 C120 H120 119.5
C115 C120 H120 119.5
C115 C121 H12D 109.5
C115 C121 H12E 109.5
H12D C121 H12E 109.5
C115 C121 H12F 109.5
H12D C121 H12F 109.5
H12E C121 H12F 109.5
C61 C59 C60 114.0(8)
C61 C59 C52 111.8(6)
C60 C59 C52 117.2(6)
C61 C59 C62 103.6(7)
C60 C59 C62 101.5(7)
C52 C59 C62 106.9(5)
C59 C60 H60A 109.5
C59 C60 H60B 109.5
H60A C60 H60B 109.5
C59 C60 H60C 109.5
H60A C60 H60C 109.5
H60B C60 H60C 109.5
C59 C61 H61A 109.5
C59 C61 H61B 109.5
H61A C61 H61B 109.5
C59 C61 H61C 109.5
H61A C61 H61C 109.5
H61B C61 H61C 109.5
C59 C62 H62A 109.5
C59 C62 H62B 109.5
H62A C62 H62B 109.5
C59 C62 H62C 109.5
H62A C62 H62C 109.5
H62B C62 H62C 109.5
C185 C180 C181 120.0
C185 C180 H180 120.0
C181 C180 H180 120.0
C182 C181 C180 120.0
C182 C181 H181 120.0
C180 C181 H181 120.0
C181 C182 C183 120.0
C181 C182 H182 120.0
C183 C182 H182 120.0
C184 C183 C182 120.0
C184 C183 H183 120.0
C182 C183 H183 120.0
C183 C184 C185 120.0
C183 C184 C186 116.2(5)
C185 C184 C186 123.8(5)
C180 C185 C184 120.0
C180 C185 H185 120.0
C184 C185 H185 120.0
C184 C186 H18A 109.5
C184 C186 H18B 109.5
H18A C186 H18B 109.5
C184 C186 H18C 109.5
H18A C186 H18C 109.5
H18B C186 H18C 109.5

loop_
_geom_bond_atom_site_label_1
_geom_bond_atom_site_label_2
_geom_bond_distance
C49 O10 1.330(5)
C49 C54 1.413(5)
C49 C50 1.425(6)
C50 O9 1.332(4)
C50 C51 1.394(6)
C51 C52 1.391(6)
C51 H51 0.9300
C52 C53 1.399(7)
C52 C59 1.518(7)
C53 C54 1.391(6)
C53 H53 0.9300
C54 C55 1.537(6)
C55 C58 1.520(6)
C55 C56 1.530(7)
C55 C57 1.551(7)
C56 H56A 0.9600
C56 H56B 0.9600
C56 H56C 0.9600
C57 H57A 0.9600
C57 H57B 0.9600
C57 H57C 0.9600
C58 H58A 0.9600
C58 H58B 0.9600
C58 H58C 0.9600
C63 O11 1.316(4)
C63 C68 1.415(5)
C63 C64 1.432(6)
C64 O12 1.324(4)
C64 C65 1.396(6)
C65 C66 1.368(6)
C65 H65 0.9300
C66 C67 1.422(7)
C66 C73 1.524(7)
C67 C68 1.372(6)
C67 H67 0.9300
C68 C69 1.534(6)
C69 C71 1.521(6)
C69 C70 1.529(6)
C69 C72 1.539(7)
C70 H70A 0.9600
C70 H70B 0.9600
C70 H70C 0.9600
C71 H71A 0.9600
C71 H71B 0.9600
C71 H71C 0.9600
C72 H72A 0.9600
C72 H72B 0.9600
C72 H72C 0.9600
C73 C74 1.517(10)
C73 C75 1.537(11)
C73 C76 1.539(9)
C74 H74A 0.9600
C74 H74B 0.9600
C74 H74C 0.9600
C75 H75A 0.9600
C75 H75B 0.9600
C75 H75C 0.9600
C76 H76A 0.9600
C76 H76B 0.9600
C76 H76C 0.9600
C77 N4 1.365(5)
C77 C78 1.388(5)
C77 C82 1.463(5)
C78 C79 1.375(5)
C78 H78 0.9300
C79 C80 1.399(5)
C79 H79 0.9300
C80 C81 1.395(5)
C80 C87 1.431(5)
C81 N4 1.326(5)
C81 H81 0.9300
C82 N3 1.351(4)
C82 C83 1.393(5)
C83 C84 1.377(5)
C83 H83 0.9300
C84 C85 1.397(5)
C84 H84 0.9300
C85 C86 1.402(5)
C85 C97 1.429(6)
C86 N3 1.332(5)
C86 H86 0.9300
C87 C88 1.192(5)
C88 C89 1.434(6)
C89 C94 1.389(6)
C89 C90 1.397(6)
C90 O13 1.365(5)
C90 C91 1.388(6)
C91 C92 1.377(6)
C91 H91 0.9300
C92 C93 1.381(6)
C92 H92 0.9300
C93 O14 1.359(5)
C93 C94 1.386(6)
C94 H94 0.9300
C96 O13 1.427(6)
C96 H96A 0.9600
C96 H96B 0.9600
C96 H96C 0.9600
C97 C98 1.204(4)
N3 Co2 1.931(3)
N4 Co2 1.935(3)
O9 Co2 1.899(3)
O10 Co2 1.865(2)
O11 Co2 1.866(2)
O12 Co2 1.895(3)
C1 O1 1.341(4)
C1 C6 1.397(6)
C1 C2 1.410(6)
C2 O2 1.354(4)
C2 C3 1.397(5)
C3 C4 1.393(6)
C3 C11 1.542(6)
C4 C5 1.402(7)
C4 H4 0.9300
C5 C6 1.378(6)
C5 C7 1.538(7)
C6 H6 0.9300
C7 C8 1.422(9)
C7 C10 1.438(9)
C7 C9 1.715(11)
C8 H8A 0.9600
C8 H8B 0.9600
C8 H8C 0.9600
C9 H9A 0.9600
C9 H9B 0.9600
C9 H9C 0.9600
C10 H10A 0.9600
C10 H10B 0.9600
C10 H10C 0.9600
C11 C12 1.526(6)
C11 C14 1.538(6)
C11 C13 1.540(6)
C12 H12A 0.9600
C12 H12B 0.9600
C12 H12C 0.9600
C13 H13A 0.9600
C13 H13B 0.9600
C13 H13C 0.9600
C14 H14D 0.9600
C14 H14E 0.9600
C14 H14F 0.9600
C15 O3 1.305(4)
C15 C20 1.421(6)
C15 C16 1.437(5)
C16 O4 1.306(5)
C16 C17 1.410(6)
C17 C18 1.366(6)
C17 H17 0.9300
C18 C19 1.433(7)
C18 C150 1.531(7)
C19 C20 1.372(6)
C19 H19A 0.9300
C20 C151 1.535(6)
C100 C101 1.372(5)
C100 C173 1.399(5)
C100 H21 0.9300
C101 C102 1.382(5)
C101 H22 0.9300
C102 N2 1.362(5)
C102 C34 1.463(5)
C103 C104 1.195(5)
C103 C173 1.437(5)
C104 C105 1.431(5)
C105 C31 1.393(6)
C105 C106 1.396(6)
C106 C107 1.388(6)
C106 H27 0.9300
C107 O6 1.367(5)
C107 C108 1.381(6)
C108 C109 1.382(7)
C108 H29 0.9300
C109 C31 1.386(6)
C109 H30 0.9300
C31 O5 1.370(5)
C32 O5 1.389(6)
C32 H32A 0.9600
C32 H32B 0.9600
C32 H32C 0.9600
C33 O6 1.412(6)
C33 H33A 0.9600
C33 H33B 0.9600
C33 H33C 0.9600
C34 N1 1.352(5)
C34 C35 1.396(5)
C35 C36 1.370(5)
C35 H35 0.9300
C36 C37 1.397(6)
C36 H36 0.9300
C37 C38 1.395(5)
C37 C39 1.426(6)
C38 N1 1.335(5)
C38 H38 0.9300
C39 C40 1.194(6)
C40 C41 1.440(6)
C41 C46 1.381(7)
C41 C42 1.409(6)
C42 C43 1.381(6)
C42 H42 0.9300
C43 C44 1.362(7)
C43 O8 1.387(6)
C44 C45 1.375(7)
C44 H44 0.9300
C45 C46 1.419(7)
C45 H45 0.9300
C46 O7 1.349(6)
C47 O7 1.420(7)
C47 H47A 0.9600
C47 H47B 0.9600
C47 H47C 0.9600
C48 O8 1.439(6)
C48 H48A 0.9600
C48 H48B 0.9600
C48 H48C 0.9600
C144 C150 1.561(11)
C144 H14S 0.9600
C144 H14T 0.9600
C144 H14U 0.9600
C145 C150 1.529(8)
C145 H14P 0.9600
C145 H14Q 0.9600
C145 H14R 0.9600
C146 C150 1.507(10)
C146 H14M 0.9600
C146 H14N 0.9600
C146 H14O 0.9600
C147 C151 1.523(6)
C147 H14J 0.9600
C147 H14K 0.9600
C147 H14L 0.9600
C148 C151 1.539(6)
C148 H14A 0.9600
C148 H14B 0.9600
C148 H14C 0.9600
C149 C151 1.541(6)
C149 H14G 0.9600
C149 H14H 0.9600
C149 H14I 0.9600
C172 N2 1.329(5)
C172 C173 1.396(5)
C172 H19 0.9300
N1 Co1 1.949(3)
N2 Co1 1.938(3)
O1 Co1 1.875(3)
O2 Co1 1.866(3)
O3 Co1 1.879(3)
O4 Co1 1.914(3)
C135 C129 1.3601
C135 H13D 0.9600
C135 H13E 0.9600
C135 H13F 0.9600
C129 C134 1.3897
C129 C130 1.3899
C130 C131 1.3900
C130 H130 0.9300
C131 C132 1.3898
C131 H131 0.9300
C132 C133 1.3902
C132 H132 0.9300
C133 C134 1.3900
C133 H133 0.9300
C134 H134 0.9300
C98 C21A 1.3709
C98 C21B 1.5232
C21B C22B 1.3901
C21B C26B 1.3901
C26B O15B 1.3357
C26B C25B 1.3897
C25B C24B 1.3899
C25B H25B 0.9300
C24B C23B 1.3902
C24B H24B 0.9300
C23B C22B 1.3895
C23B O16B 1.4087
C22B H22B 0.9300
O15B C28B 1.4264
O16B C27B 1.4119
C27B HGA1 0.9600
C27B HGA2 0.9600
C27B HGA3 0.9600
C28B HHA1 0.9600
C28B HHA2 0.9600
C28B HHA3 0.9600
C21A C26A 1.3898
C21A C22A 1.3901
C26A C25A 1.3898
C26A O15A 1.3946
C25A C24A 1.3904
C25A H25A 0.9300
C24A C23A 1.3897
C24A H24A 0.9300
C23A O16A 1.3550
C23A C22A 1.3898
C22A H22A 0.9300
O15A C28A 1.4075
O16A C27A 1.4287
C27A HFB1 0.9600
C27A HFB2 0.9600
C27A HFB3 0.9600
C28A HGB1 0.9600
C28A HGB2 0.9600
C28A HGB3 0.9600
O14 C95 1.337(4)
C95 H95D 0.9600
C95 H95E 0.9600
C95 H95F 0.9600
C122 C123 1.3622
C122 C127 1.4287
C122 C128 1.5019
C123 C124 1.3410
C123 H123 0.9300
C124 C125 1.3613
C124 H124 0.9300
C125 C126 1.3517
C125 H125 0.9300
C126 C127 1.3769
C126 H126 0.9300
C127 H127 0.9300
C128 H12G 0.9600
C128 H12H 0.9600
C128 H12I 0.9600
C115 C120 1.3709
C115 C116 1.3873
C115 C121 1.4728
C116 C117 1.3886
C116 H116 0.9300
C117 C118 1.3582
C117 H117 0.9300
C118 C119 1.3865
C118 H118 0.9300
C119 C120 1.3694
C119 H119 0.9300
C120 H120 0.9300
C121 H12D 0.9600
C121 H12E 0.9600
C121 H12F 0.9600
C59 C61 1.399(11)
C59 C60 1.482(12)
C59 C62 1.585(7)
C60 H60A 0.9600
C60 H60B 0.9600
C60 H60C 0.9600
C61 H61A 0.9600
C61 H61B 0.9600
C61 H61C 0.9600
C62 H62A 0.9600
C62 H62B 0.9600
C62 H62C 0.9600
C180 C185 1.3900
C180 C181 1.3900
C180 H180 0.9300
C181 C182 1.3900
C181 H181 0.9300
C182 C183 1.3901
C182 H182 0.9300
C183 C184 1.3900
C183 H183 0.9300
C184 C185 1.3900
C184 C186 1.483(7)
C185 H185 0.9300
C186 H18A 0.9600
C186 H18B 0.9600
C186 H18C 0.9600
